data_7055935
loop_
_publ_author_name
'Bortoluzzi, Marco'
'Bresciani, Giulio'
'Marchetti, Fabio'
'Pampaloni, Guido'
'Zacchini, Stefano'

_publ_section_title
;
 Synthesis and structural characterization of mixed
 halide--N,N-diethylcarbamates of group 4 metals, including a case of
 unusual tetrahydrofuran activation
;
_journal_issue 4
_journal_name_full 'New J. Chem.'
_journal_page_first 1781
_journal_paper_doi 10.1039/C6NJ03489F
_journal_volume 41
_journal_year 2017
_chemical_formula_sum 'C38 H74 Cl4 Hf4 N6 O18'
_chemical_formula_weight 1758.79
_space_group_crystal_system monoclinic
_space_group_IT_number 14
_space_group_name_Hall '-P 2yn'
_space_group_name_H-M_alt 'P 1 21/n 1'
_symmetry_space_group_name_Hall '-P 2yn'
_symmetry_space_group_name_H-M 'P 1 21/n 1'
_atom_sites_solution_hydrogens geom
_audit_creation_method SHELXL-2014/7
_audit_update_record
;
2016-12-27 deposited with the CCDC.
2017-01-11 downloaded from the CCDC.
;
_cell_angle_alpha 90
_cell_angle_beta 102.888(3)
_cell_angle_gamma 90
_cell_formula_units_Z 2
_cell_length_a 11.5959(12)
_cell_length_b 18.794(2)
_cell_length_c 14.5380(16)
_cell_measurement_reflns_used 8312
_cell_measurement_temperature 100(2)
_cell_measurement_theta_max 27.859
_cell_measurement_theta_min 2.309
_cell_volume 3088.5(6)
_computing_cell_refinement 'APEX2 (Bruker AXS, 2006)'
_computing_data_collection 'APEX2 (Bruker AXS, 2006)'
_computing_data_reduction 'SAINT (Bruker AXS, 2004)'
_computing_molecular_graphics 'ORTEPII (Johnson, 1996)'
_computing_publication_material 'XCIF (Bruker AXS, 2001)'
_computing_structure_refinement 'SHELXL-2014/7 (Sheldrick, 2014)'
_computing_structure_solution 'SHELXL-2014/7 (Sheldrick, 2014)'
_diffrn_ambient_temperature 100(2)
_diffrn_measured_fraction_theta_full 1.000
_diffrn_measured_fraction_theta_max 1.000
_diffrn_measurement_device_type 'CMOS area detector'
_diffrn_measurement_method 'phi and omega scans'
_diffrn_radiation_type MoK\a
_diffrn_radiation_wavelength 0.71073
_diffrn_reflns_av_R_equivalents 0.1059
_diffrn_reflns_av_unetI/netI 0.0790
_diffrn_reflns_Laue_measured_fraction_full 1.000
_diffrn_reflns_Laue_measured_fraction_max 1.000
_diffrn_reflns_limit_h_max 14
_diffrn_reflns_limit_h_min -14
_diffrn_reflns_limit_k_max 23
_diffrn_reflns_limit_k_min -23
_diffrn_reflns_limit_l_max 17
_diffrn_reflns_limit_l_min -17
_diffrn_reflns_number 28411
_diffrn_reflns_point_group_measured_fraction_full 1.000
_diffrn_reflns_point_group_measured_fraction_max 1.000
_diffrn_reflns_theta_full 25.242
_diffrn_reflns_theta_max 25.999
_diffrn_reflns_theta_min 1.800
_diffrn_source 'fine-focus sealed tube'
_exptl_absorpt_coefficient_mu 6.935
_exptl_absorpt_correction_T_max 0.7458
_exptl_absorpt_correction_T_min 0.3939
_exptl_absorpt_correction_type empirical
_exptl_absorpt_process_details
; 
 Data were corrected for Lorentz polarization and absorption
 effects (empirical absorption correction SADABS).
 R(int) =  0.1339 (selected reflections only, before parameter refinement)
 R(int) =  0.0844(selected reflections only, after parameter refinement)
;
_exptl_crystal_colour colourless
_exptl_crystal_density_diffrn 1.891
_exptl_crystal_description cube
_exptl_crystal_F_000 1688
_exptl_crystal_size_max 0.180
_exptl_crystal_size_mid 0.160
_exptl_crystal_size_min 0.140
_refine_diff_density_max 3.759
_refine_diff_density_min -1.917
_refine_diff_density_rms 0.280
_refine_ls_extinction_method none
_refine_ls_goodness_of_fit_ref 1.024
_refine_ls_hydrogen_treatment constr
_refine_ls_matrix_type full
_refine_ls_number_parameters 322
_refine_ls_number_reflns 6078
_refine_ls_number_restraints 65
_refine_ls_restrained_S_all 1.021
_refine_ls_R_factor_all 0.0935
_refine_ls_R_factor_gt 0.0635
_refine_ls_shift/su_max 0.001
_refine_ls_shift/su_mean 0.000
_refine_ls_structure_factor_coef Fsqd
_refine_ls_weighting_details 'w=1/[\s^2^(Fo^2^)+(0.0919P)^2^+20.1428P] where P=(Fo^2^+2Fc^2^)/3'
_refine_ls_weighting_scheme calc
_refine_ls_wR_factor_gt 0.1510
_refine_ls_wR_factor_ref 0.1701
_reflns_Friedel_coverage 0.000
_reflns_number_gt 4346
_reflns_number_total 6078
_reflns_threshold_expression 'I > 2\s(I)'
_cod_data_source_file c6nj03489f2.cif
_cod_data_source_block 8
_cod_depositor_comments 'Adding full bibliography for 7055933--7055935.cif.'
_cod_database_code 7055935
_shelx_shelxl_version_number 2014/7
_shelx_space_group_comment
;
The symmetry employed for this shelxl refinement is uniquely defined
by the following loop, which should always be used as a source of
symmetry information in preference to the above space-group names.
They are only intended as comments.
;
_shelx_estimated_absorpt_t_min 0.368
_shelx_estimated_absorpt_t_max 0.443

loop_
_space_group_symop_operation_xyz
'x, y, z'
'-x+1/2, y+1/2, -z+1/2'
'-x, -y, -z'
'x-1/2, -y-1/2, z-1/2'

loop_
_atom_site_label
_atom_site_type_symbol
_atom_site_fract_x
_atom_site_fract_y
_atom_site_fract_z
_atom_site_U_iso_or_equiv
_atom_site_adp_type
_atom_site_occupancy
_atom_site_site_symmetry_order
_atom_site_calc_flag
_atom_site_refinement_flags_posn
_atom_site_refinement_flags_adp
_atom_site_refinement_flags_occupancy
_atom_site_disorder_assembly
_atom_site_disorder_group
C1 C 0.1771(12) 0.5469(7) 0.5302(9) 0.036(3) Uani 1 1 d . . . . .
C2 C 0.0841(19) 0.5536(13) 0.6656(17) 0.096(8) Uani 1 1 d . U . . .
H2A H 0.0021 0.5594 0.6738 0.115 Uiso 1 1 calc R U . . .
H2B H 0.1091 0.5038 0.6808 0.115 Uiso 1 1 calc R U . . .
C3 C 0.159(2) 0.6003(12) 0.7240(17) 0.097(7) Uani 1 1 d . U . . .
H3A H 0.1577 0.5906 0.7899 0.146 Uiso 1 1 calc R U . . .
H3B H 0.2401 0.5940 0.7152 0.146 Uiso 1 1 calc R U . . .
H3C H 0.1336 0.6493 0.7082 0.146 Uiso 1 1 calc R U . . .
C4 C -0.0108(12) 0.6067(8) 0.5056(11) 0.044(4) Uani 1 1 d . . . . .
H4A H -0.0844 0.5874 0.5197 0.053 Uiso 1 1 calc R U . . .
H4B H -0.0116 0.5957 0.4388 0.053 Uiso 1 1 calc R U . . .
C5 C -0.0090(15) 0.6853(9) 0.5183(14) 0.064(5) Uani 1 1 d . . . . .
H5A H -0.0787 0.7062 0.4763 0.096 Uiso 1 1 calc R U . . .
H5B H -0.0100 0.6966 0.5840 0.096 Uiso 1 1 calc R U . . .
H5C H 0.0628 0.7049 0.5031 0.096 Uiso 1 1 calc R U . . .
C6 C 0.1461(11) 0.6313(7) 0.2096(11) 0.041(3) Uani 1 1 d . . . . .
C7 C -0.0503(16) 0.6364(13) 0.1132(15) 0.093(8) Uani 1 1 d . . . . .
H7A H -0.0952 0.6679 0.0633 0.112 Uiso 1 1 calc R U . . .
H7B H -0.0772 0.6467 0.1718 0.112 Uiso 1 1 calc R U . . .
C8 C -0.082(2) 0.5606(16) 0.0854(18) 0.128(11) Uani 1 1 d . . . . .
H8A H -0.1671 0.5539 0.0767 0.192 Uiso 1 1 calc R U . . .
H8B H -0.0580 0.5499 0.0262 0.192 Uiso 1 1 calc R U . . .
H8C H -0.0400 0.5286 0.1350 0.192 Uiso 1 1 calc R U . . .
C9 C 0.1189(15) 0.6943(10) 0.0570(13) 0.068(5) Uani 1 1 d . . . . .
H9A H 0.1840 0.7258 0.0890 0.082 Uiso 1 1 calc R U . . .
H9B H 0.0550 0.7248 0.0208 0.082 Uiso 1 1 calc R U . . .
C10 C 0.163(3) 0.6469(15) -0.0098(16) 0.125(10) Uani 1 1 d . . . . .
H10A H 0.1923 0.6759 -0.0559 0.188 Uiso 1 1 calc R U . . .
H10B H 0.2278 0.6173 0.0254 0.188 Uiso 1 1 calc R U . . .
H10C H 0.0988 0.6163 -0.0428 0.188 Uiso 1 1 calc R U . . .
C11 C 0.3755(12) 0.4490(7) 0.2811(10) 0.037(3) Uani 1 1 d . . . . .
C12 C 0.2252(14) 0.3807(9) 0.1748(12) 0.058(3) Uani 1 1 d . U . . .
H12A H 0.2279 0.3523 0.1180 0.069 Uiso 1 1 calc R U . . .
H12B H 0.1905 0.4277 0.1540 0.069 Uiso 1 1 calc R U . . .
C13 C 0.1491(14) 0.3432(9) 0.2315(12) 0.062(4) Uani 1 1 d . U . . .
H13A H 0.0690 0.3372 0.1926 0.093 Uiso 1 1 calc R U . . .
H13B H 0.1831 0.2965 0.2513 0.093 Uiso 1 1 calc R U . . .
H13C H 0.1458 0.3717 0.2873 0.093 Uiso 1 1 calc R U . . .
C14 C 0.4253(16) 0.3259(10) 0.2429(14) 0.072(3) Uani 1 1 d . U . . .
H14A H 0.4757 0.3242 0.3075 0.086 Uiso 1 1 calc R U . . .
H14B H 0.3772 0.2819 0.2323 0.086 Uiso 1 1 calc R U . . .
C15 C 0.496(3) 0.3304(15) 0.177(2) 0.130(10) Uani 1 1 d . U . . .
H15A H 0.5481 0.2889 0.1833 0.196 Uiso 1 1 calc R U . . .
H15B H 0.4454 0.3316 0.1132 0.196 Uiso 1 1 calc R U . . .
H15C H 0.5437 0.3738 0.1882 0.196 Uiso 1 1 calc R U . . .
C16 C 0.5156(12) 0.6198(8) 0.2651(12) 0.053(4) Uani 1 1 d D U . . .
H16 H 0.4623 0.5960 0.2101 0.064 Uiso 0.5 1 calc R U P A 1
H16' H 0.4625 0.6070 0.2032 0.064 Uiso 0.5 1 calc R U P B 2
C17A C 0.542(3) 0.6914(14) 0.231(3) 0.055(7) Uani 0.5 1 d D U P C 1
H17C H 0.4998 0.7292 0.2579 0.066 Uiso 0.5 1 calc R U P C 1
H17D H 0.5195 0.6941 0.1612 0.066 Uiso 0.5 1 calc R U P C 1
C18A C 0.675(3) 0.6968(13) 0.267(3) 0.072(8) Uani 0.5 1 d D U P C 1
H18C H 0.7118 0.7235 0.2224 0.086 Uiso 0.5 1 calc R U P C 1
H18D H 0.6947 0.7213 0.3293 0.086 Uiso 0.5 1 calc R U P C 1
C17B C 0.567(3) 0.6956(13) 0.266(3) 0.055(7) Uani 0.5 1 d D U P C 2
H17A H 0.5933 0.7133 0.3319 0.066 Uiso 0.5 1 calc R U P C 2
H17B H 0.5075 0.7290 0.2304 0.066 Uiso 0.5 1 calc R U P C 2
C18B C 0.673(3) 0.6866(17) 0.219(3) 0.072(8) Uani 0.5 1 d D U P C 2
H18A H 0.6480 0.6769 0.1504 0.086 Uiso 0.5 1 calc R U P C 2
H18B H 0.7284 0.7272 0.2308 0.086 Uiso 0.5 1 calc R U P C 2
C19 C 0.7196(12) 0.6206(8) 0.2769(13) 0.061(4) Uani 1 1 d D U . . .
H19A H 0.7472 0.6062 0.2199 0.074 Uiso 0.5 1 calc R U P C 1
H19B H 0.7862 0.6157 0.3325 0.074 Uiso 0.5 1 calc R U P C 1
H19C H 0.7719 0.5933 0.2445 0.074 Uiso 0.5 1 calc R U P C 2
H19D H 0.7664 0.6351 0.3397 0.074 Uiso 0.5 1 calc R U P C 2
N1 N 0.0908(11) 0.5713(7) 0.5661(9) 0.047(3) Uani 1 1 d . . . . .
N2 N 0.0736(10) 0.6547(7) 0.1286(9) 0.054(4) Uani 1 1 d . . . . .
N3 N 0.3455(12) 0.3900(7) 0.2325(10) 0.059(3) Uani 1 1 d . U . . .
O1 O 0.4130(7) 0.5384(4) 0.4647(5) 0.0251(17) Uani 1 1 d . . . . .
O2 O 0.2655(8) 0.5184(5) 0.5883(6) 0.041(2) Uani 1 1 d . . . . .
O3 O 0.1775(7) 0.5537(4) 0.4438(6) 0.031(2) Uani 1 1 d . . . . .
O4 O 0.2601(8) 0.6472(5) 0.2258(6) 0.040(2) Uani 1 1 d . . . . .
O5 O 0.1110(8) 0.5994(5) 0.2727(7) 0.043(2) Uani 1 1 d . . . . .
O6 O 0.2945(8) 0.4966(5) 0.2815(6) 0.038(2) Uani 1 1 d . . . . .
O7 O 0.4843(8) 0.4563(5) 0.3232(6) 0.036(2) Uani 1 1 d . . . . .
O8 O 0.4634(7) 0.6095(5) 0.3405(6) 0.032(2) Uani 1 1 d . . . . .
O9 O 0.6209(8) 0.5764(5) 0.2880(7) 0.045(2) Uani 1 1 d D U . . .
Cl1 Cl 0.3192(3) 0.37453(18) 0.4831(2) 0.0379(7) Uani 1 1 d . . . . .
Cl2 Cl 0.2955(3) 0.70409(17) 0.4431(3) 0.0398(8) Uani 1 1 d . . . . .
Hf1 Hf 0.42668(4) 0.47063(3) 0.57651(4) 0.02985(18) Uani 1 1 d . . . . .
Hf2 Hf 0.29019(4) 0.59002(3) 0.36122(4) 0.03061(18) Uani 1 1 d . . . . .

loop_
_atom_site_aniso_label
_atom_site_aniso_U_11
_atom_site_aniso_U_22
_atom_site_aniso_U_33
_atom_site_aniso_U_23
_atom_site_aniso_U_13
_atom_site_aniso_U_12
C1 0.033(7) 0.044(8) 0.034(7) 0.013(6) 0.012(6) 0.028(6)
C2 0.061(12) 0.100(15) 0.132(19) -0.044(14) 0.032(11) 0.028(10)
C3 0.096(15) 0.090(15) 0.112(17) -0.024(12) 0.037(13) 0.012(11)
C4 0.019(7) 0.057(9) 0.054(9) 0.010(7) 0.001(6) 0.010(6)
C5 0.040(9) 0.062(11) 0.091(13) 0.010(10) 0.018(9) 0.019(8)
C6 0.018(6) 0.040(8) 0.059(9) -0.010(7) 0.000(6) 0.000(6)
C7 0.050(11) 0.130(19) 0.078(13) 0.059(14) -0.031(10) -0.023(12)
C8 0.074(17) 0.16(3) 0.12(2) 0.036(19) -0.040(15) -0.047(17)
C9 0.047(10) 0.078(13) 0.075(13) 0.039(11) 0.003(9) 0.006(9)
C10 0.18(3) 0.15(2) 0.058(14) 0.007(16) 0.042(17) -0.01(2)
C11 0.031(8) 0.045(8) 0.039(7) 0.006(6) 0.014(6) 0.003(6)
C12 0.044(5) 0.057(7) 0.066(6) -0.025(5) 0.001(4) -0.005(4)
C13 0.039(5) 0.068(9) 0.072(8) -0.013(7) -0.001(5) -0.001(5)
C14 0.053(6) 0.074(7) 0.080(8) -0.037(6) -0.003(5) 0.006(5)
C15 0.127(15) 0.135(13) 0.148(15) 0.007(12) 0.070(14) 0.054(12)
C16 0.034(6) 0.075(7) 0.055(9) 0.021(7) 0.018(5) 0.015(5)
C17A 0.048(13) 0.074(7) 0.05(2) 0.025(8) 0.022(13) 0.014(6)
C18A 0.054(11) 0.071(8) 0.086(19) 0.023(9) 0.005(14) 0.005(7)
C17B 0.048(13) 0.074(7) 0.05(2) 0.025(8) 0.022(13) 0.014(6)
C18B 0.054(11) 0.071(8) 0.086(19) 0.023(9) 0.005(14) 0.005(7)
C19 0.031(6) 0.072(8) 0.081(11) 0.022(8) 0.011(6) 0.003(5)
N1 0.038(7) 0.061(8) 0.044(7) 0.003(6) 0.012(6) 0.016(6)
N2 0.024(6) 0.060(8) 0.067(8) 0.031(7) -0.016(6) -0.005(6)
N3 0.043(5) 0.065(6) 0.064(6) -0.030(5) 0.002(4) -0.004(4)
O1 0.015(4) 0.029(4) 0.029(4) 0.004(4) -0.001(3) 0.004(3)
O2 0.030(5) 0.059(6) 0.038(5) 0.008(5) 0.014(4) 0.013(4)
O3 0.017(4) 0.032(5) 0.044(5) 0.013(4) 0.006(4) -0.005(3)
O4 0.027(5) 0.051(6) 0.040(5) 0.018(5) 0.001(4) 0.005(4)
O5 0.028(5) 0.049(6) 0.048(6) 0.018(5) -0.002(4) -0.004(4)
O6 0.036(5) 0.039(5) 0.031(5) -0.001(4) -0.009(4) 0.007(4)
O7 0.032(5) 0.043(5) 0.028(5) -0.001(4) -0.001(4) 0.006(4)
O8 0.024(4) 0.045(5) 0.029(4) 0.017(4) 0.009(4) 0.008(4)
O9 0.030(4) 0.060(5) 0.047(6) 0.010(4) 0.013(4) 0.006(4)
Cl1 0.0223(15) 0.0427(18) 0.0474(19) 0.0022(15) 0.0049(14) -0.0017(13)
Cl2 0.0303(17) 0.0347(17) 0.053(2) 0.0036(15) 0.0058(14) 0.0002(13)
Hf1 0.0183(3) 0.0394(3) 0.0313(3) 0.0056(2) 0.0044(2) 0.0046(2)
Hf2 0.0176(3) 0.0364(3) 0.0353(3) 0.0070(2) 0.0006(2) 0.0015(2)

loop_
_atom_type_symbol
_atom_type_description
_atom_type_scat_dispersion_real
_atom_type_scat_dispersion_imag
_atom_type_scat_source
C C 0.0033 0.0016 'International Tables Vol C Tables 4.2.6.8 and 6.1.1.4'
H H 0.0000 0.0000 'International Tables Vol C Tables 4.2.6.8 and 6.1.1.4'
N N 0.0061 0.0033 'International Tables Vol C Tables 4.2.6.8 and 6.1.1.4'
O O 0.0106 0.0060 'International Tables Vol C Tables 4.2.6.8 and 6.1.1.4'
Cl Cl 0.1484 0.1585 'International Tables Vol C Tables 4.2.6.8 and 6.1.1.4'
Hf Hf -0.5830 6.1852 'International Tables Vol C Tables 4.2.6.8 and 6.1.1.4'

loop_
_geom_angle_atom_site_label_1
_geom_angle_atom_site_label_2
_geom_angle_atom_site_label_3
_geom_angle
_geom_angle_site_symmetry_1
_geom_angle_site_symmetry_3
O3 C1 O2 120.9(11) . .
O3 C1 N1 122.2(11) . .
O2 C1 N1 116.8(12) . .
C3 C2 N1 107(2) . .
C3 C2 H2A 110.4 . .
N1 C2 H2A 110.4 . .
C3 C2 H2B 110.4 . .
N1 C2 H2B 110.4 . .
H2A C2 H2B 108.6 . .
C2 C3 H3A 109.5 . .
C2 C3 H3B 109.5 . .
H3A C3 H3B 109.5 . .
C2 C3 H3C 109.5 . .
H3A C3 H3C 109.5 . .
H3B C3 H3C 109.5 . .
N1 C4 C5 112.9(13) . .
N1 C4 H4A 109.0 . .
C5 C4 H4A 109.0 . .
N1 C4 H4B 109.0 . .
C5 C4 H4B 109.0 . .
H4A C4 H4B 107.8 . .
C4 C5 H5A 109.5 . .
C4 C5 H5B 109.5 . .
H5A C5 H5B 109.5 . .
C4 C5 H5C 109.5 . .
H5A C5 H5C 109.5 . .
H5B C5 H5C 109.5 . .
O5 C6 O4 117.2(12) . .
O5 C6 N2 123.8(12) . .
O4 C6 N2 118.8(13) . .
O5 C6 Hf2 58.5(7) . .
O4 C6 Hf2 58.9(7) . .
N2 C6 Hf2 177.7(11) . .
N2 C7 C8 116(2) . .
N2 C7 H7A 108.3 . .
C8 C7 H7A 108.3 . .
N2 C7 H7B 108.3 . .
C8 C7 H7B 108.3 . .
H7A C7 H7B 107.4 . .
C7 C8 H8A 109.5 . .
C7 C8 H8B 109.5 . .
H8A C8 H8B 109.5 . .
C7 C8 H8C 109.5 . .
H8A C8 H8C 109.5 . .
H8B C8 H8C 109.5 . .
N2 C9 C10 112.9(16) . .
N2 C9 H9A 109.0 . .
C10 C9 H9A 109.0 . .
N2 C9 H9B 109.0 . .
C10 C9 H9B 109.0 . .
H9A C9 H9B 107.8 . .
C9 C10 H10A 109.5 . .
C9 C10 H10B 109.5 . .
H10A C10 H10B 109.5 . .
C9 C10 H10C 109.5 . .
H10A C10 H10C 109.5 . .
H10B C10 H10C 109.5 . .
O7 C11 O6 124.1(13) . .
O7 C11 N3 117.4(12) . .
O6 C11 N3 118.5(13) . .
N3 C12 C13 109.9(14) . .
N3 C12 H12A 109.7 . .
C13 C12 H12A 109.7 . .
N3 C12 H12B 109.7 . .
C13 C12 H12B 109.7 . .
H12A C12 H12B 108.2 . .
C12 C13 H13A 109.5 . .
C12 C13 H13B 109.5 . .
H13A C13 H13B 109.5 . .
C12 C13 H13C 109.5 . .
H13A C13 H13C 109.5 . .
H13B C13 H13C 109.5 . .
C15 C14 N3 108.9(18) . .
C15 C14 H14A 109.9 . .
N3 C14 H14A 109.9 . .
C15 C14 H14B 109.9 . .
N3 C14 H14B 109.9 . .
H14A C14 H14B 108.3 . .
C14 C15 H15A 109.5 . .
C14 C15 H15B 109.5 . .
H15A C15 H15B 109.5 . .
C14 C15 H15C 109.5 . .
H15A C15 H15C 109.5 . .
H15B C15 H15C 109.5 . .
O8 C16 O9 103.7(10) . .
O8 C16 C17A 123(2) . .
O9 C16 C17A 111.3(17) . .
O8 C16 C17B 110.8(18) . .
O9 C16 C17B 102.4(17) . .
O8 C16 Hf1 48.2(5) . 3_666
O9 C16 Hf1 55.7(6) . 3_666
C17A C16 Hf1 142.0(17) . 3_666
C17B C16 Hf1 121.7(16) . 3_666
O8 C16 H16 105.8 . .
O9 C16 H16 105.8 . .
C17A C16 H16 105.8 . .
Hf1 C16 H16 112.1 3_666 .
O8 C16 H16' 113.0 . .
O9 C16 H16' 113.0 . .
C17B C16 H16' 113.0 . .
Hf1 C16 H16' 125.3 3_666 .
C16 C17A C18A 102(2) . .
C16 C17A H17C 111.3 . .
C18A C17A H17C 111.3 . .
C16 C17A H17D 111.3 . .
C18A C17A H17D 111.3 . .
H17C C17A H17D 109.2 . .
C19 C18A C17A 105(2) . .
C19 C18A H18C 110.7 . .
C17A C18A H18C 110.7 . .
C19 C18A H18D 110.7 . .
C17A C18A H18D 110.7 . .
H18C C18A H18D 108.8 . .
C16 C17B C18B 104(2) . .
C16 C17B H17A 111.0 . .
C18B C17B H17A 111.0 . .
C16 C17B H17B 111.0 . .
C18B C17B H17B 111.0 . .
H17A C17B H17B 109.0 . .
C19 C18B C17B 94(2) . .
C19 C18B H18A 113.0 . .
C17B C18B H18A 113.0 . .
C19 C18B H18B 113.0 . .
C17B C18B H18B 113.0 . .
H18A C18B H18B 110.4 . .
O9 C19 C18A 107.0(17) . .
O9 C19 C18B 109.4(18) . .
O9 C19 H19A 110.3 . .
C18A C19 H19A 110.3 . .
O9 C19 H19B 110.3 . .
C18A C19 H19B 110.3 . .
H19A C19 H19B 108.6 . .
O9 C19 H19C 109.8 . .
C18B C19 H19C 109.8 . .
O9 C19 H19D 109.8 . .
C18B C19 H19D 109.8 . .
H19C C19 H19D 108.2 . .
C1 N1 C4 120.3(12) . .
C1 N1 C2 120.9(13) . .
C4 N1 C2 118.1(13) . .
C6 N2 C7 117.3(13) . .
C6 N2 C9 121.9(12) . .
C7 N2 C9 120.7(13) . .
C11 N3 C12 120.6(13) . .
C11 N3 C14 122.4(13) . .
C12 N3 C14 116.5(13) . .
Hf1 O1 Hf2 142.2(4) . .
Hf1 O1 Hf1 105.2(3) . 3_666
Hf2 O1 Hf1 110.1(4) . 3_666
C1 O2 Hf1 135.3(8) . .
C1 O3 Hf2 138.6(9) . .
C6 O4 Hf2 90.1(8) . .
C6 O5 Hf2 92.8(8) . .
C11 O6 Hf2 133.0(9) . .
C11 O7 Hf1 133.0(9) . 3_666
C16 O8 Hf2 137.1(8) . .
C16 O8 Hf1 103.5(7) . 3_666
Hf2 O8 Hf1 105.0(3) . 3_666
C16 O9 C19 107.4(10) . .
C16 O9 Hf1 93.5(7) . 3_666
C19 O9 Hf1 130.6(10) . 3_666
O1 Hf1 O1 74.8(3) . 3_666
O1 Hf1 O7 94.8(3) . 3_666
O1 Hf1 O7 85.4(3) 3_666 3_666
O1 Hf1 O2 83.5(3) . .
O1 Hf1 O2 156.9(3) 3_666 .
O7 Hf1 O2 88.5(4) 3_666 .
O1 Hf1 O8 144.2(3) . 3_666
O1 Hf1 O8 69.6(3) 3_666 3_666
O7 Hf1 O8 86.0(3) 3_666 3_666
O2 Hf1 O8 132.3(3) . 3_666
O1 Hf1 O9 156.4(3) . 3_666
O1 Hf1 O9 127.3(3) 3_666 3_666
O7 Hf1 O9 80.4(3) 3_666 3_666
O2 Hf1 O9 73.3(3) . 3_666
O8 Hf1 O9 59.0(3) 3_666 3_666
O1 Hf1 Cl1 94.6(2) . .
O1 Hf1 Cl1 99.1(2) 3_666 .
O7 Hf1 Cl1 170.4(3) 3_666 .
O2 Hf1 Cl1 90.5(3) . .
O8 Hf1 Cl1 87.6(3) 3_666 .
O9 Hf1 Cl1 90.1(3) 3_666 .
O1 Hf1 C16 171.0(3) . 3_666
O1 Hf1 C16 96.9(3) 3_666 3_666
O7 Hf1 C16 80.6(4) 3_666 3_666
O2 Hf1 C16 104.1(4) . 3_666
O8 Hf1 C16 28.4(3) 3_666 3_666
O9 Hf1 C16 30.8(3) 3_666 3_666
Cl1 Hf1 C16 90.4(4) . 3_666
O1 Hf1 Hf1 37.8(2) . 3_666
O1 Hf1 Hf1 37.0(2) 3_666 3_666
O7 Hf1 Hf1 90.1(2) 3_666 3_666
O2 Hf1 Hf1 120.9(2) . 3_666
O8 Hf1 Hf1 106.5(2) 3_666 3_666
O9 Hf1 Hf1 162.9(2) 3_666 3_666
Cl1 Hf1 Hf1 98.64(8) . 3_666
C16 Hf1 Hf1 133.8(3) 3_666 3_666
O1 Hf1 Hf2 108.7(2) . 3_666
O1 Hf1 Hf2 34.8(2) 3_666 3_666
O7 Hf1 Hf2 74.8(2) 3_666 3_666
O2 Hf1 Hf2 159.9(3) . 3_666
O8 Hf1 Hf2 37.2(2) 3_666 3_666
O9 Hf1 Hf2 92.5(2) 3_666 3_666
Cl1 Hf1 Hf2 104.11(8) . 3_666
C16 Hf1 Hf2 62.7(3) 3_666 3_666
Hf1 Hf1 Hf2 71.184(19) 3_666 3_666
O1 Hf2 O3 81.1(3) . .
O1 Hf2 O6 85.0(3) . .
O3 Hf2 O6 98.0(4) . .
O1 Hf2 O8 70.5(3) . .
O3 Hf2 O8 150.9(3) . .
O6 Hf2 O8 85.8(4) . .
O1 Hf2 O5 150.8(3) . .
O3 Hf2 O5 74.3(3) . .
O6 Hf2 O5 83.1(4) . .
O8 Hf2 O5 134.7(3) . .
O1 Hf2 O4 145.7(3) . .
O3 Hf2 O4 133.1(3) . .
O6 Hf2 O4 86.2(3) . .
O8 Hf2 O4 75.9(3) . .
O5 Hf2 O4 59.7(3) . .
O1 Hf2 Cl2 96.8(2) . .
O3 Hf2 Cl2 87.6(3) . .
O6 Hf2 Cl2 174.4(3) . .
O8 Hf2 Cl2 89.8(3) . .
O5 Hf2 Cl2 97.6(3) . .
O4 Hf2 Cl2 89.4(3) . .
O1 Hf2 C6 167.3(4) . .
O3 Hf2 C6 102.9(4) . .
O6 Hf2 C6 82.6(4) . .
O8 Hf2 C6 106.2(4) . .
O5 Hf2 C6 28.7(4) . .
O4 Hf2 C6 31.0(4) . .
Cl2 Hf2 C6 95.4(3) . .
O1 Hf2 Hf1 35.1(2) . 3_666
O3 Hf2 Hf1 115.5(2) . 3_666
O6 Hf2 Hf1 74.2(2) . 3_666
O8 Hf2 Hf1 37.8(2) . 3_666
O5 Hf2 Hf1 156.2(3) . 3_666
O4 Hf2 Hf1 110.7(2) . 3_666
Cl2 Hf2 Hf1 104.26(8) . 3_666
C6 Hf2 Hf1 137.2(3) . 3_666

loop_
_geom_bond_atom_site_label_1
_geom_bond_atom_site_label_2
_geom_bond_distance
_geom_bond_site_symmetry_2
C1 O3 1.263(15) .
C1 O2 1.290(15) .
C1 N1 1.310(16) .
C2 C3 1.39(3) .
C2 N1 1.50(3) .
C2 H2A 0.9900 .
C2 H2B 0.9900 .
C3 H3A 0.9800 .
C3 H3B 0.9800 .
C3 H3C 0.9800 .
C4 N1 1.463(17) .
C4 C5 1.49(2) .
C4 H4A 0.9900 .
C4 H4B 0.9900 .
C5 H5A 0.9800 .
C5 H5B 0.9800 .
C5 H5C 0.9800 .
C6 O5 1.238(17) .
C6 O4 1.324(15) .
C6 N2 1.358(18) .
C6 Hf2 2.571(14) .
C7 N2 1.45(2) .
C7 C8 1.50(3) .
C7 H7A 0.9900 .
C7 H7B 0.9900 .
C8 H8A 0.9800 .
C8 H8B 0.9800 .
C8 H8C 0.9800 .
C9 N2 1.47(2) .
C9 C10 1.49(3) .
C9 H9A 0.9900 .
C9 H9B 0.9900 .
C10 H10A 0.9800 .
C10 H10B 0.9800 .
C10 H10C 0.9800 .
C11 O7 1.280(16) .
C11 O6 1.298(15) .
C11 N3 1.320(18) .
C12 N3 1.469(19) .
C12 C13 1.51(2) .
C12 H12A 0.9900 .
C12 H12B 0.9900 .
C13 H13A 0.9800 .
C13 H13B 0.9800 .
C13 H13C 0.9800 .
C14 C15 1.40(3) .
C14 N3 1.51(2) .
C14 H14A 0.9900 .
C14 H14B 0.9900 .
C15 H15A 0.9800 .
C15 H15B 0.9800 .
C15 H15C 0.9800 .
C16 O8 1.377(16) .
C16 O9 1.445(13) .
C16 C17A 1.489(18) .
C16 C17B 1.543(19) .
C16 Hf1 2.819(14) 3_666
C16 H16 1.0000 .
C16 H16' 1.0000 .
C17A C18A 1.527(19) .
C17A H17C 0.9900 .
C17A H17D 0.9900 .
C18A C19 1.518(18) .
C18A H18C 0.9900 .
C18A H18D 0.9900 .
C17B C18B 1.546(19) .
C17B H17A 0.9900 .
C17B H17B 0.9900 .
C18B C19 1.531(18) .
C18B H18A 0.9900 .
C18B H18B 0.9900 .
C19 O9 1.452(13) .
C19 H19A 0.9900 .
C19 H19B 0.9900 .
C19 H19C 0.9900 .
C19 H19D 0.9900 .
O1 Hf1 2.044(8) .
O1 Hf2 2.067(7) .
O1 Hf1 2.084(8) 3_666
O2 Hf1 2.114(8) .
O3 Hf2 2.077(8) .
O4 Hf2 2.202(8) .
O5 Hf2 2.194(9) .
O6 Hf2 2.110(9) .
O7 Hf1 2.099(9) 3_666
O8 Hf2 2.129(8) .
O8 Hf1 2.160(8) 3_666
O9 Hf1 2.334(9) 3_666
Cl1 Hf1 2.430(3) .
Cl2 Hf2 2.446(3) .
Hf1 O1 2.084(8) 3_666
Hf1 O7 2.099(9) 3_666
Hf1 O8 2.160(8) 3_666
Hf1 O9 2.334(9) 3_666
Hf1 C16 2.819(14) 3_666
Hf1 Hf1 3.2782(10) 3_666
Hf1 Hf2 3.4018(8) 3_666
Hf2 Hf1 3.4019(8) 3_666

loop_
_geom_torsion_atom_site_label_1
_geom_torsion_atom_site_label_2
_geom_torsion_atom_site_label_3
_geom_torsion_atom_site_label_4
_geom_torsion
_geom_torsion_site_symmetry_1
_geom_torsion_site_symmetry_4
O8 C16 C17A C18A 105(3) . .
O9 C16 C17A C18A -19(3) . .
Hf1 C16 C17A C18A 42(5) 3_666 .
C16 C17A C18A C19 26(4) . .
O8 C16 C17B C18B 150(2) . .
O9 C16 C17B C18B 40(3) . .
Hf1 C16 C17B C18B 98(2) 3_666 .
C16 C17B C18B C19 -46(3) . .
C17A C18A C19 O9 -24(3) . .
C17B C18B C19 O9 39(3) . .
O3 C1 N1 C4 1(2) . .
O2 C1 N1 C4 177.9(13) . .
O3 C1 N1 C2 171.3(16) . .
O2 C1 N1 C2 -12(2) . .
C5 C4 N1 C1 -105.3(17) . .
C5 C4 N1 C2 84(2) . .
C3 C2 N1 C1 82(2) . .
C3 C2 N1 C4 -107.7(18) . .
O5 C6 N2 C7 -5(2) . .
O4 C6 N2 C7 -180.0(16) . .
O5 C6 N2 C9 178.0(15) . .
O4 C6 N2 C9 3(2) . .
C8 C7 N2 C6 -75(2) . .
C8 C7 N2 C9 103(2) . .
C10 C9 N2 C6 85(2) . .
C10 C9 N2 C7 -92(2) . .
O7 C11 N3 C12 -174.1(13) . .
O6 C11 N3 C12 4(2) . .
O7 C11 N3 C14 14(2) . .
O6 C11 N3 C14 -167.4(15) . .
C13 C12 N3 C11 -93.1(18) . .
C13 C12 N3 C14 79.2(18) . .
C15 C14 N3 C11 -91(2) . .
C15 C14 N3 C12 97(2) . .
O3 C1 O2 Hf1 -3(2) . .
N1 C1 O2 Hf1 180.0(10) . .
O2 C1 O3 Hf2 -48(2) . .
N1 C1 O3 Hf2 128.7(13) . .
O5 C6 O4 Hf2 4.0(12) . .
N2 C6 O4 Hf2 179.7(12) . .
O4 C6 O5 Hf2 -4.1(12) . .
N2 C6 O5 Hf2 -179.5(13) . .
O7 C11 O6 Hf2 -12(2) . .
N3 C11 O6 Hf2 169.5(10) . .
O6 C11 O7 Hf1 12(2) . 3_666
N3 C11 O7 Hf1 -169.3(10) . 3_666
O9 C16 O8 Hf2 -135.7(9) . .
C17A C16 O8 Hf2 97(2) . .
C17B C16 O8 Hf2 115.1(19) . .
Hf1 C16 O8 Hf2 -130.4(13) 3_666 .
O9 C16 O8 Hf1 -5.3(12) . 3_666
C17A C16 O8 Hf1 -132.7(18) . 3_666
C17B C16 O8 Hf1 -114.5(17) . 3_666
O8 C16 O9 C19 -129.9(13) . .
C17A C16 O9 C19 5(2) . .
C17B C16 O9 C19 -15(2) . .
Hf1 C16 O9 C19 -134.6(12) 3_666 .
O8 C16 O9 Hf1 4.8(11) . 3_666
C17A C16 O9 Hf1 139(2) . 3_666
C17B C16 O9 Hf1 120.1(16) . 3_666
C18A C19 O9 C16 12(2) . .
C18B C19 O9 C16 -17(2) . .
C18A C19 O9 Hf1 -98(2) . 3_666
C18B C19 O9 Hf1 -127.2(19) . 3_666
